data_8102935
loop_
_publ_author_name
'Demchyna, R.'
'Prots, Yu.'
'Schnelle, W.'
'Burkhardt, U.'
'Schwarz, U.'

_publ_section_title
;
Crystal structures of (barium, europium) platinum trigermanium, Ba~1-
x~EuxPtGe3 (x = 0, 0.27, 1)
;
_journal_issue 2
_journal_name_full 'Zeitschrift f\"ur Kristallographie - New Crystal Structures'
_journal_page_first 109
_journal_page_last 111
_journal_volume 221
_journal_year 2006
_chemical_formula_sum 'Ba Ge3 Pt'
_chemical_formula_weight 550.2
_space_group_IT_number 107
_symmetry_space_group_name_Hall 'I 4 -2'
_symmetry_space_group_name_H-M 'I 4 m m'
_atom_sites_solution_primary direct
_atom_sites_solution_secondary difmap
_audit_creation_date 2006-02-02T10:04:24-00:00
_audit_creation_method 'WinGX routine CIF_UPDATE'
_cell_angle_alpha 90
_cell_angle_beta 90
_cell_angle_gamma 90
_cell_formula_units_Z 2
_cell_length_a 4.5636(2)
_cell_length_b 4.5636(2)
_cell_length_c 10.2341(6)
_cell_measurement_temperature 293(2)
_cell_volume 213.140(18)
_computing_cell_refinement 'CSD (Akselrud, 1993)'
_computing_data_collection 'CrystalClear (Rigaku Corp., 2000)'
_computing_data_reduction 'CrystalClear (Rigaku Corp., 2000)'
_computing_structure_refinement 'SHELXL-97 (Sheldrick, 1997)'
_diffrn_ambient_temperature 295.15
_diffrn_detector_area_resol_mean 14.6199
_diffrn_measurement_device 'Rigaku AFC-7'
_diffrn_measurement_method oscillation
_diffrn_radiation_detector 'Mercury CCD'
_diffrn_radiation_monochromator 'Graphite Monochromator'
_diffrn_radiation_source 'Sealed Tube'
_diffrn_radiation_type MoK\a
_diffrn_radiation_wavelength 0.7107
_diffrn_reflns_av_R_equivalents 0.039
_diffrn_reflns_limit_h_max 6
_diffrn_reflns_limit_h_min -6
_diffrn_reflns_limit_k_max 5
_diffrn_reflns_limit_k_min -6
_diffrn_reflns_limit_l_max 11
_diffrn_reflns_limit_l_min -15
_diffrn_reflns_number 1190
_diffrn_reflns_reduction_process 'Lp corrections applied'
_diffrn_reflns_theta_max 33.64
_diffrn_reflns_theta_min 3.98
_diffrn_source_current 48.0000
_diffrn_source_power 2.0000
_diffrn_source_voltage 50.0000
_exptl_absorpt_coefficient_mu 62.485
_exptl_absorpt_correction_T_max 1.0000
_exptl_absorpt_correction_T_min 0.4500
_exptl_absorpt_correction_type multi-scan
_exptl_crystal_colour metalic
_exptl_crystal_density_diffrn 8.573
_exptl_crystal_density_method 'not measured'
_exptl_crystal_description platelet
_exptl_crystal_F_000 460
_exptl_crystal_size_max 0.040
_exptl_crystal_size_mid 0.030
_exptl_crystal_size_min 0.012
_refine_diff_density_max 5.103
_refine_diff_density_min -1.973
_refine_ls_abs_structure_details 'Flack H D (1983), Acta Cryst. A39, 876-881'
_refine_ls_abs_structure_Flack 0.06(2)
_refine_ls_extinction_coef 0.0127(15)
_refine_ls_extinction_expression Fc^*^=kFc[1+0.001xFc^2^\l^3^/sin(2\q)]^-1/4^
_refine_ls_extinction_method SHELXL
_refine_ls_goodness_of_fit_ref 1.111
_refine_ls_matrix_type full
_refine_ls_number_parameters 15
_refine_ls_number_reflns 245
_refine_ls_number_restraints 0
_refine_ls_restrained_S_all 1.111
_refine_ls_R_factor_gt 0.030
_refine_ls_shift/su_max 0.034
_refine_ls_structure_factor_coef Fsqd
_refine_ls_weighting_details 'calc w=1/[\s^2^(Fo^2^)+(0.0568P)^2^+0.0000P] where P=(Fo^2^+2Fc^2^)/3'
_refine_ls_weighting_scheme calc
_refine_ls_wR_factor_ref 0.074
_reflns_number_gt 245
_reflns_number_total 245
_reflns_threshold_expression >2sigma(I)
_cod_data_source_file 409867.cff
_cod_data_source_block BaGe3Pt
_cod_depositor_comments
;
The following automatic conversions were performed:
'_exptl_absorpt_correction_type' value 'Multi-scan' changed to
'multi-scan' according to
'/home/saulius/struct/CIF-dictionaries/cif_core.dic' dictionary named
'cif_core.dic' version 2.4.1 from 2010-06-29.

Automatic conversion script
Id: cif_fix_enum 1555 2011-01-17 13:19:09Z saulius 
;
_cod_original_cell_volume 213.14(2)
_cod_database_code 8102935

loop_
_symmetry_equiv_pos_as_xyz
'x, y, z'
'-x, -y, z'
'-y, x, z'
'y, -x, z'
'-x, y, z'
'x, -y, z'
'y, x, z'
'-y, -x, z'
'x+1/2, y+1/2, z+1/2'
'-x+1/2, -y+1/2, z+1/2'
'-y+1/2, x+1/2, z+1/2'
'y+1/2, -x+1/2, z+1/2'
'-x+1/2, y+1/2, z+1/2'
'x+1/2, -y+1/2, z+1/2'
'y+1/2, x+1/2, z+1/2'
'-y+1/2, -x+1/2, z+1/2'

loop_
_atom_site_label
_atom_site_type_symbol
_atom_site_symmetry_multiplicity
_atom_site_Wyckoff_symbol
_atom_site_fract_x
_atom_site_fract_y
_atom_site_fract_z
_atom_site_U_iso_or_equiv
_atom_site_adp_type
_atom_site_occupancy
_atom_site_calc_flag
_atom_site_refinement_flags
_atom_site_disorder_group
_atom_site_disorder_assembly
Ba Ba 2 a 0 0 0 0.0069(4) Uani 1 d S . .
Pt Pt 2 a 0 0 0.64790(16) 0.0060(3) Uani 1 d S . .
Ge1 Ge 2 a 0 0 0.4004(4) 0.0082(5) Uani 1 d S . .
Ge2 Ge 4 b 0 0.5 0.2537(2) 0.0071(4) Uani 1 d S . .

loop_
_atom_site_aniso_label
_atom_site_aniso_U_11
_atom_site_aniso_U_22
_atom_site_aniso_U_33
_atom_site_aniso_U_23
_atom_site_aniso_U_13
_atom_site_aniso_U_12
Ba 0.0078(5) 0.0078(5) 0.0051(7) 0 0 0
Pt 0.0070(3) 0.0070(3) 0.0040(4) 0 0 0
Ge1 0.0094(8) 0.0094(8) 0.0058(11) 0 0 0
Ge2 0.0062(7) 0.0101(8) 0.0049(7) 0 0 0

loop_
_atom_type_symbol
_atom_type_description
_atom_type_scat_dispersion_real
_atom_type_scat_dispersion_imag
_atom_type_scat_source
Ge Ge 0.1547 1.8001 'International Tables Vol C Tables 4.2.6.8 and 6.1.1.4'
Ba Ba -0.3244 2.2819 'International Tables Vol C Tables 4.2.6.8 and 6.1.1.4'
Pt Pt -1.7033 8.3905 'International Tables Vol C Tables 4.2.6.8 and 6.1.1.4'

loop_
_geom_angle_atom_site_label_1
_geom_angle_atom_site_label_2
_geom_angle_atom_site_label_3
_geom_angle
_geom_angle_site_symmetry_1
_geom_angle_site_symmetry_3
_geom_angle_publ_flag
Ge1 Ba Ge1 144.94(13) 9_444 9_554 ?
Ge1 Ba Ge1 84.79(4) 9_444 9_454 ?
Ge1 Ba Ge1 84.79(4) 9_554 9_454 ?
Ge1 Ba Ge1 84.79(4) 9_444 9_544 ?
Ge1 Ba Ge1 84.79(4) 9_554 9_544 ?
Ge1 Ba Ge1 144.94(13) 9_454 9_544 ?
Ge1 Ba Ge2 47.48(5) 9_444 11_544 ?
Ge1 Ba Ge2 103.25(6) 9_554 11_544 ?
Ge1 Ba Ge2 103.25(6) 9_454 11_544 ?
Ge1 Ba Ge2 47.48(5) 9_544 11_544 ?
Ge1 Ba Ge2 47.48(5) 9_444 9_444 ?
Ge1 Ba Ge2 103.25(6) 9_554 9_444 ?
Ge1 Ba Ge2 47.48(5) 9_454 9_444 ?
Ge1 Ba Ge2 103.25(6) 9_544 9_444 ?
Ge2 Ba Ge2 56.66(3) 11_544 9_444 ?
Ge1 Ba Ge2 103.25(6) 9_444 11_554 ?
Ge1 Ba Ge2 47.48(5) 9_554 11_554 ?
Ge1 Ba Ge2 47.48(5) 9_454 11_554 ?
Ge1 Ba Ge2 103.25(6) 9_544 11_554 ?
Ge2 Ba Ge2 84.31(5) 11_544 11_554 ?
Ge2 Ba Ge2 56.66(3) 9_444 11_554 ?
Ge1 Ba Ge2 103.25(6) 9_444 9_544 ?
Ge1 Ba Ge2 47.48(5) 9_554 9_544 ?
Ge1 Ba Ge2 103.25(6) 9_454 9_544 ?
Ge1 Ba Ge2 47.48(5) 9_544 9_544 ?
Ge2 Ba Ge2 56.66(3) 11_544 9_544 ?
Ge2 Ba Ge2 84.31(5) 9_444 9_544 ?
Ge2 Ba Ge2 56.66(3) 11_554 9_544 ?
Ge1 Ba Ge2 132.17(5) 9_444 . ?
Ge1 Ba Ge2 77.36(5) 9_554 . ?
Ge1 Ba Ge2 77.36(5) 9_454 . ?
Ge1 Ba Ge2 132.17(5) 9_544 . ?
Ge2 Ba Ge2 179.16(5) 11_544 . ?
Ge2 Ba Ge2 123.840(3) 9_444 . ?
Ge2 Ba Ge2 96.537(4) 11_554 . ?
Ge2 Ba Ge2 123.840(3) 9_544 . ?
Ge1 Ba Ge2 132.17(5) 9_444 3_655 ?
Ge1 Ba Ge2 77.36(5) 9_554 3_655 ?
Ge1 Ba Ge2 132.17(5) 9_454 3_655 ?
Ge1 Ba Ge2 77.36(5) 9_544 3_655 ?
Ge2 Ba Ge2 123.840(3) 11_544 3_655 ?
Ge2 Ba Ge2 179.16(5) 9_444 3_655 ?
Ge2 Ba Ge2 123.840(3) 11_554 3_655 ?
Ge2 Ba Ge2 96.537(4) 9_544 3_655 ?
Ge2 Ba Ge2 55.65(3) . 3_655 ?
Ge1 Ba Ge2 77.36(5) 9_444 3 ?
Ge1 Ba Ge2 132.17(5) 9_554 3 ?
Ge1 Ba Ge2 77.36(5) 9_454 3 ?
Ge1 Ba Ge2 132.17(5) 9_544 3 ?
Ge2 Ba Ge2 123.840(3) 11_544 3 ?
Ge2 Ba Ge2 96.537(4) 9_444 3 ?
Ge2 Ba Ge2 123.840(3) 11_554 3 ?
Ge2 Ba Ge2 179.16(5) 9_544 3 ?
Ge2 Ba Ge2 55.65(3) . 3 ?
Ge2 Ba Ge2 82.62(5) 3_655 3 ?
Ge1 Ba Ge2 77.36(5) 9_444 1_545 ?
Ge1 Ba Ge2 132.17(5) 9_554 1_545 ?
Ge1 Ba Ge2 132.17(5) 9_454 1_545 ?
Ge1 Ba Ge2 77.36(5) 9_544 1_545 ?
Ge2 Ba Ge2 96.537(4) 11_544 1_545 ?
Ge2 Ba Ge2 123.840(3) 9_444 1_545 ?
Ge2 Ba Ge2 179.16(5) 11_554 1_545 ?
Ge2 Ba Ge2 123.840(3) 9_544 1_545 ?
Ge2 Ba Ge2 82.62(5) . 1_545 ?
Ge2 Ba Ge2 55.65(3) 3_655 1_545 ?
Ge2 Ba Ge2 55.65(3) 3 1_545 ?
Ge1 Pt Ge2 115.39(5) . 11 ?
Ge1 Pt Ge2 115.39(5) . 9_545 ?
Ge2 Pt Ge2 79.41(4) 11 9_545 ?
Ge1 Pt Ge2 115.39(5) . 11_545 ?
Ge2 Pt Ge2 129.23(9) 11 11_545 ?
Ge2 Pt Ge2 79.41(4) 9_545 11_545 ?
Ge1 Pt Ge2 115.39(5) . 9_445 ?
Ge2 Pt Ge2 79.41(4) 11 9_445 ?
Ge2 Pt Ge2 129.23(9) 9_545 9_445 ?
Ge2 Pt Ge2 79.41(4) 11_545 9_445 ?
Ge1 Pt Ba 64.87(2) . 9_445 ?
Ge2 Pt Ba 139.502(8) 11 9_445 ?
Ge2 Pt Ba 139.502(8) 9_545 9_445 ?
Ge2 Pt Ba 66.65(3) 11_545 9_445 ?
Ge2 Pt Ba 66.65(3) 9_445 9_445 ?
Ge1 Pt Ba 64.87(2) . 9 ?
Ge2 Pt Ba 66.65(3) 11 9 ?
Ge2 Pt Ba 66.65(3) 9_545 9 ?
Ge2 Pt Ba 139.502(8) 11_545 9 ?
Ge2 Pt Ba 139.502(8) 9_445 9 ?
Ba Pt Ba 129.74(5) 9_445 9 ?
Ge1 Pt Ba 64.87(2) . 9_545 ?
Ge2 Pt Ba 139.502(8) 11 9_545 ?
Ge2 Pt Ba 66.65(3) 9_545 9_545 ?
Ge2 Pt Ba 66.65(3) 11_545 9_545 ?
Ge2 Pt Ba 139.502(8) 9_445 9_545 ?
Ba Pt Ba 79.610(19) 9_445 9_545 ?
Ba Pt Ba 79.610(19) 9 9_545 ?
Ge1 Pt Ba 64.87(2) . 9_455 ?
Ge2 Pt Ba 66.65(3) 11 9_455 ?
Ge2 Pt Ba 139.502(8) 9_545 9_455 ?
Ge2 Pt Ba 139.502(8) 11_545 9_455 ?
Ge2 Pt Ba 66.65(3) 9_445 9_455 ?
Ba Pt Ba 79.610(19) 9_445 9_455 ?
Ba Pt Ba 79.610(19) 9 9_455 ?
Ba Pt Ba 129.74(5) 9_545 9_455 ?
Ge1 Pt Ba 180 . 1_556 ?
Ge2 Pt Ba 64.61(5) 11 1_556 ?
Ge2 Pt Ba 64.61(5) 9_545 1_556 ?
Ge2 Pt Ba 64.61(5) 11_545 1_556 ?
Ge2 Pt Ba 64.61(5) 9_445 1_556 ?
Ba Pt Ba 115.13(2) 9_445 1_556 ?
Ba Pt Ba 115.13(2) 9 1_556 ?
Ba Pt Ba 115.13(2) 9_545 1_556 ?
Ba Pt Ba 115.13(2) 9_455 1_556 ?
Pt Ge1 Ge2 123.34(7) . 3 ?
Pt Ge1 Ge2 123.34(7) . 1_545 ?
Ge2 Ge1 Ge2 72.42(7) 3 1_545 ?
Pt Ge1 Ge2 123.34(7) . 3_655 ?
Ge2 Ge1 Ge2 113.32(14) 3 3_655 ?
Ge2 Ge1 Ge2 72.42(7) 1_545 3_655 ?
Pt Ge1 Ge2 123.34(7) . . ?
Ge2 Ge1 Ge2 72.42(7) 3 . ?
Ge2 Ge1 Ge2 113.32(14) 1_545 . ?
Ge2 Ge1 Ge2 72.42(7) 3_655 . ?
Pt Ge1 Ba 72.47(6) . 9 ?
Ge2 Ge1 Ba 136.79(4) 3 9 ?
Ge2 Ge1 Ba 136.79(4) 1_545 9 ?
Ge2 Ge1 Ba 66.56(3) 3_655 9 ?
Ge2 Ge1 Ba 66.56(3) . 9 ?
Pt Ge1 Ba 72.47(6) . 9_445 ?
Ge2 Ge1 Ba 66.56(3) 3 9_445 ?
Ge2 Ge1 Ba 66.56(3) 1_545 9_445 ?
Ge2 Ge1 Ba 136.79(4) 3_655 9_445 ?
Ge2 Ge1 Ba 136.79(4) . 9_445 ?
Ba Ge1 Ba 144.94(13) 9 9_445 ?
Pt Ge1 Ba 72.47(6) . 9_545 ?
Ge2 Ge1 Ba 136.79(4) 3 9_545 ?
Ge2 Ge1 Ba 66.56(3) 1_545 9_545 ?
Ge2 Ge1 Ba 66.56(3) 3_655 9_545 ?
Ge2 Ge1 Ba 136.79(4) . 9_545 ?
Ba Ge1 Ba 84.79(4) 9 9_545 ?
Ba Ge1 Ba 84.79(4) 9_445 9_545 ?
Pt Ge1 Ba 72.47(6) . 9_455 ?
Ge2 Ge1 Ba 66.56(3) 3 9_455 ?
Ge2 Ge1 Ba 136.79(4) 1_545 9_455 ?
Ge2 Ge1 Ba 136.79(4) 3_655 9_455 ?
Ge2 Ge1 Ba 66.56(3) . 9_455 ?
Ba Ge1 Ba 84.79(4) 9 9_455 ?
Ba Ge1 Ba 84.79(4) 9_445 9_455 ?
Ba Ge1 Ba 144.94(13) 9_545 9_455 ?
Pt Ge2 Pt 129.23(9) 9_454 9_554 ?
Pt Ge2 Ge1 103.63(3) 9_454 1_565 ?
Pt Ge2 Ge1 103.63(3) 9_554 1_565 ?
Pt Ge2 Ge1 103.63(3) 9_454 . ?
Pt Ge2 Ge1 103.63(3) 9_554 . ?
Ge1 Ge2 Ge1 113.32(14) 1_565 . ?
Pt Ge2 Ba 157.54(7) 9_454 9 ?
Pt Ge2 Ba 73.23(3) 9_554 9 ?
Ge1 Ge2 Ba 65.95(5) 1_565 9 ?
Ge1 Ge2 Ba 65.95(5) . 9 ?
Pt Ge2 Ba 73.23(3) 9_454 9_455 ?
Pt Ge2 Ba 157.54(7) 9_554 9_455 ?
Ge1 Ge2 Ba 65.95(5) 1_565 9_455 ?
Ge1 Ge2 Ba 65.95(5) . 9_455 ?
Ba Ge2 Ba 84.31(5) 9 9_455 ?
Pt Ge2 Ba 71.21(4) 9_454 . ?
Pt Ge2 Ba 71.21(4) 9_554 . ?
Ge1 Ge2 Ba 164.65(8) 1_565 . ?
Ge1 Ge2 Ba 82.03(7) . . ?
Ba Ge2 Ba 123.840(3) 9 . ?
Ba Ge2 Ba 123.840(3) 9_455 . ?
Pt Ge2 Ba 71.21(4) 9_454 1_565 ?
Pt Ge2 Ba 71.21(4) 9_554 1_565 ?
Ge1 Ge2 Ba 82.03(7) 1_565 1_565 ?
Ge1 Ge2 Ba 164.65(8) . 1_565 ?
Ba Ge2 Ba 123.840(3) 9 1_565 ?
Ba Ge2 Ba 123.840(3) 9_455 1_565 ?
Ba Ge2 Ba 82.62(5) . 1_565 ?

loop_
_geom_bond_atom_site_label_1
_geom_bond_atom_site_label_2
_geom_bond_distance
_geom_bond_site_symmetry_2
_geom_bond_publ_flag
Ba Ge1 3.3842(12) 9_444 ?
Ba Ge1 3.3842(12) 9_554 ?
Ba Ge1 3.3842(12) 9_454 ?
Ba Ge1 3.3842(12) 9_544 ?
Ba Ge2 3.4000(17) 11_544 ?
Ba Ge2 3.4000(17) 9_444 ?
Ba Ge2 3.4000(17) 11_554 ?
Ba Ge2 3.4000(17) 9_544 ?
Ba Ge2 3.4566(18) . ?
Ba Ge2 3.4566(18) 3_655 ?
Ba Ge2 3.4566(18) 3 ?
Ba Ge2 3.4566(18) 1_545 ?
Pt Ge1 2.533(4) . ?
Pt Ge2 2.5257(10) 11 ?
Pt Ge2 2.5257(10) 9_545 ?
Pt Ge2 2.5257(10) 11_545 ?
Pt Ge2 2.5257(10) 9_445 ?
Pt Ba 3.5643(7) 9_445 ?
Pt Ba 3.5643(7) 9 ?
Pt Ba 3.5643(7) 9_545 ?
Pt Ba 3.5643(7) 9_455 ?
Pt Ba 3.6034(17) 1_556 ?
Ge1 Ge2 2.731(2) 3 ?
Ge1 Ge2 2.731(2) 1_545 ?
Ge1 Ge2 2.731(2) 3_655 ?
Ge1 Ge2 2.731(2) . ?
Ge1 Ba 3.3842(12) 9 ?
Ge1 Ba 3.3842(12) 9_445 ?
Ge1 Ba 3.3842(12) 9_545 ?
Ge1 Ba 3.3842(12) 9_455 ?
Ge2 Pt 2.5257(10) 9_454 ?
Ge2 Pt 2.5257(10) 9_554 ?
Ge2 Ge1 2.731(2) 1_565 ?
Ge2 Ba 3.4000(17) 9 ?
Ge2 Ba 3.4000(17) 9_455 ?
Ge2 Ba 3.4566(18) 1_565 ?
